data_7023249
loop_
_publ_author_name
'Sun, Di'
'Xu, Meng-Zhen'
'Liu, Shan-Shan'
'Yuan, Shuai'
'Lu, Hai-Feng'
'Feng, Sheng-Yu'
'Sun, Dao-Feng'

_publ_section_title
;
 Eight Zn(II) coordination networks based on flexible
 1,4-di(1H-imidazol-1-yl)butane and different dicarboxylates: crystal
 structures, water clusters, and topologies.
;
_journal_issue 34
_journal_name_full 'Dalton transactions (Cambridge, England : 2003)'
_journal_page_first 12324
_journal_page_last 12333
_journal_paper_doi 10.1039/c3dt51114f
_journal_volume 42
_journal_year 2013
_chemical_formula_sum 'C20 H28 N4 O7 Zn'
_chemical_formula_weight 501.83
_chemical_name_systematic
;
?
;
_space_group_IT_number 2
_symmetry_cell_setting triclinic
_symmetry_space_group_name_Hall '-P 1'
_symmetry_space_group_name_H-M 'P -1'
_atom_sites_solution_hydrogens geom
_atom_sites_solution_primary direct
_atom_sites_solution_secondary difmap
_audit_creation_method SHELXL-97
_cell_angle_alpha 86.541(3)
_cell_angle_beta 84.230(3)
_cell_angle_gamma 83.400(3)
_cell_formula_units_Z 2
_cell_length_a 7.3767(12)
_cell_length_b 9.6740(16)
_cell_length_c 16.395(3)
_cell_measurement_reflns_used 3390
_cell_measurement_temperature 298(2)
_cell_measurement_theta_max 27.24
_cell_measurement_theta_min 2.50
_cell_volume 1154.9(3)
_computing_cell_refinement 'SAINT+ ver. (Bruker, 2001)'
_computing_data_collection 'APEX2 (Bruker, 2008)'
_computing_data_reduction 'SAINT+ ver. (Bruker, 2001)'
_computing_molecular_graphics 'SHELXTL (Sheldrick, 2008)'
_computing_publication_material 'SHELXTL (Sheldrick, 2008)'
_computing_structure_refinement 'SHELXTL (Sheldrick, 2008)'
_computing_structure_solution 'SHELXTL (Sheldrick, 2008)'
_diffrn_ambient_temperature 298(2)
_diffrn_measured_fraction_theta_full 0.991
_diffrn_measured_fraction_theta_max 0.991
_diffrn_measurement_device_type 'Bruker SMART APEX II CCD area detector'
_diffrn_radiation_monochromator graphite
_diffrn_radiation_source 'fine-focus sealed tube'
_diffrn_radiation_type MoK\a
_diffrn_radiation_wavelength 0.71073
_diffrn_reflns_av_R_equivalents 0.0202
_diffrn_reflns_av_sigmaI/netI 0.0367
_diffrn_reflns_limit_h_max 8
_diffrn_reflns_limit_h_min -8
_diffrn_reflns_limit_k_max 11
_diffrn_reflns_limit_k_min -9
_diffrn_reflns_limit_l_max 19
_diffrn_reflns_limit_l_min -19
_diffrn_reflns_number 5771
_diffrn_reflns_theta_full 25.00
_diffrn_reflns_theta_max 25.00
_diffrn_reflns_theta_min 2.12
_exptl_absorpt_coefficient_mu 1.111
_exptl_absorpt_correction_T_max 0.8970
_exptl_absorpt_correction_T_min 0.8783
_exptl_absorpt_correction_type multi-scan
_exptl_absorpt_process_details sadabs
_exptl_crystal_colour yellow
_exptl_crystal_density_diffrn 1.443
_exptl_crystal_density_method 'not measured'
_exptl_crystal_description plate
_exptl_crystal_F_000 524
_exptl_crystal_size_max 0.12
_exptl_crystal_size_mid 0.10
_exptl_crystal_size_min 0.10
_refine_diff_density_max 0.430
_refine_diff_density_min -0.352
_refine_diff_density_rms 0.054
_refine_ls_extinction_method none
_refine_ls_goodness_of_fit_ref 1.044
_refine_ls_hydrogen_treatment constr
_refine_ls_matrix_type full
_refine_ls_number_parameters 312
_refine_ls_number_reflns 4034
_refine_ls_number_restraints 38
_refine_ls_restrained_S_all 1.063
_refine_ls_R_factor_all 0.0381
_refine_ls_R_factor_gt 0.0332
_refine_ls_shift/su_max 0.000
_refine_ls_shift/su_mean 0.000
_refine_ls_structure_factor_coef Fsqd
_refine_ls_weighting_details 'calc w=1/[\s^2^(Fo^2^)+(0.0424P)^2^+0.5736P] where P=(Fo^2^+2Fc^2^)/3'
_refine_ls_weighting_scheme calc
_refine_ls_wR_factor_gt 0.0848
_refine_ls_wR_factor_ref 0.0881
_reflns_number_gt 3600
_reflns_number_total 4034
_reflns_threshold_expression >2sigma(I)
_cod_data_source_file c3dt51114f.txt
_cod_data_source_block p2
_cod_original_sg_symbol_H-M p-1
_cod_database_code 7023249

loop_
_symmetry_equiv_pos_as_xyz
'x, y, z'
'-x, -y, -z'

loop_
_atom_site_label
_atom_site_type_symbol
_atom_site_fract_x
_atom_site_fract_y
_atom_site_fract_z
_atom_site_U_iso_or_equiv
_atom_site_adp_type
_atom_site_occupancy
_atom_site_symmetry_multiplicity
_atom_site_calc_flag
_atom_site_refinement_flags
Zn1 Zn 0.82950(4) 0.21470(3) 0.307325(16) 0.03423(11) Uani 1 1 d .
C1 C 1.1347(3) 0.0843(3) 0.19667(15) 0.0381(5) Uani 1 1 d .
H1 H 1.2178 0.1328 0.2192 0.046 Uiso 1 1 calc R
C2 C 0.8870(3) 0.0085(3) 0.17075(16) 0.0430(6) Uani 1 1 d .
H2 H 0.7639 -0.0052 0.1723 0.052 Uiso 1 1 calc R
C3 C 1.0230(4) -0.0561(3) 0.12173(16) 0.0457(6) Uani 1 1 d .
H3 H 1.0123 -0.1214 0.0836 0.055 Uiso 1 1 calc R
C4 C 1.3660(3) -0.0467(3) 0.10189(16) 0.0486(7) Uani 1 1 d D
H4A H 1.3860 -0.1474 0.0997 0.058 Uiso 1 1 calc R
H4B H 1.4532 -0.0184 0.1364 0.058 Uiso 1 1 calc R
C5 C 1.4009(3) 0.0172(3) 0.01707(15) 0.0403(6) Uani 1 1 d .
H5A H 1.3726 0.1176 0.0183 0.048 Uiso 1 1 calc R
H5B H 1.3208 -0.0169 -0.0187 0.048 Uiso 1 1 calc R
C6 C 1.1458(4) 0.3244(3) 0.37571(17) 0.0511(7) Uani 1 1 d .
H6 H 1.1813 0.3691 0.3258 0.061 Uiso 1 1 calc R
C7 C 1.0019(4) 0.2031(4) 0.46779(17) 0.0555(7) Uani 1 1 d .
H7 H 0.9170 0.1473 0.4940 0.067 Uiso 1 1 calc R
C8 C 1.1383(5) 0.2492(5) 0.50266(19) 0.0850(13) Uani 1 1 d .
H8 H 1.1660 0.2316 0.5567 0.102 Uiso 1 1 calc R
C9 C 1.4089(8) 0.3715(7) 0.4515(4) 0.0574(14) Uani 0.60 1 d PU
H9A H 1.4869 0.3008 0.4786 0.069 Uiso 0.60 1 d PR
H9B H 1.4685 0.3954 0.3986 0.069 Uiso 0.60 1 d PR
C9A C 1.3502(13) 0.4504(11) 0.4483(7) 0.066(2) Uani 0.40 1 d PDU
H9C H 1.3935 0.4858 0.3948 0.079 Uiso 0.40 1 d PR
H9AA H 1.2555 0.5356 0.4781 0.079 Uiso 0.40 1 d PR
C10 C 1.3643(9) 0.4991(7) 0.5014(4) 0.0716(16) Uani 0.60 1 d PU
H10A H 1.3318 0.4656 0.5567 0.086 Uiso 0.60 1 d PR
H9AB H 1.2531 0.5492 0.4800 0.086 Uiso 0.60 1 d PR
C10A C 1.5008(12) 0.3989(9) 0.4950(5) 0.063(2) Uani 0.40 1 d PU
H9D H 1.5607 0.3195 0.4669 0.076 Uiso 0.40 1 d PR
H10B H 1.4547 0.3681 0.5491 0.076 Uiso 0.40 1 d PR
C11 C 0.5428(3) 0.0686(2) 0.34306(15) 0.0355(5) Uani 1 1 d .
C12 C 0.4194(4) -0.0344(3) 0.38512(16) 0.0453(6) Uani 1 1 d .
H12A H 0.4679 -0.0712 0.4358 0.054 Uiso 1 1 calc R
H12B H 0.2983 0.0136 0.3989 0.054 Uiso 1 1 calc R
C13 C 0.4035(3) -0.1534(2) 0.33194(15) 0.0364(5) Uani 1 1 d .
C14 C 0.2347(4) -0.1962(3) 0.32270(18) 0.0468(6) Uani 1 1 d .
H14 H 0.1290 -0.1512 0.3493 0.056 Uiso 1 1 calc R
C15 C 0.2228(4) -0.3057(3) 0.2739(2) 0.0605(8) Uani 1 1 d .
H15 H 0.1089 -0.3351 0.2688 0.073 Uiso 1 1 calc R
C16 C 0.3769(5) -0.3717(3) 0.23283(19) 0.0570(8) Uani 1 1 d .
H16 H 0.3663 -0.4448 0.1999 0.068 Uiso 1 1 calc R
C17 C 0.5474(4) -0.3303(2) 0.23990(15) 0.0415(6) Uani 1 1 d .
C18 C 0.5577(3) -0.2226(2) 0.29027(15) 0.0369(5) Uani 1 1 d .
H18 H 0.6721 -0.1953 0.2966 0.044 Uiso 1 1 calc R
C19 C 0.7176(4) -0.3977(3) 0.19327(18) 0.0540(7) Uani 1 1 d .
H19A H 0.8081 -0.3317 0.1863 0.065 Uiso 1 1 calc R
H19B H 0.6877 -0.4165 0.1390 0.065 Uiso 1 1 calc R
C20 C 0.8029(4) -0.5311(3) 0.23223(15) 0.0411(6) Uani 1 1 d .
N1 N 0.9570(3) 0.0978(2) 0.21833(12) 0.0340(4) Uani 1 1 d .
N2 N 1.1805(3) -0.0069(2) 0.13885(12) 0.0381(5) Uani 1 1 d D
N3 N 1.0072(3) 0.2508(2) 0.38793(12) 0.0398(5) Uani 1 1 d .
N4 N 1.2291(4) 0.3277(4) 0.44288(15) 0.0754(9) Uani 1 1 d D
O1 O 0.6771(2) 0.0931(2) 0.38031(11) 0.0472(4) Uani 1 1 d .
O1W O 0.8603(4) 0.3267(3) 0.01096(16) 0.0841(7) Uani 1 1 d .
H1WA H 0.7739 0.3169 0.0486 0.101 Uiso 1 1 d R
H1WB H 0.9593 0.3394 0.0305 0.120(19) Uiso 1 1 d R
O2 O 0.5105(2) 0.12290(19) 0.27582(12) 0.0475(4) Uani 1 1 d .
O2W O 0.5372(4) 0.2898(3) 0.11555(15) 0.0743(7) Uani 1 1 d .
H2WA H 0.4370 0.3424 0.1137 0.34(6) Uiso 1 1 d R
H2WB H 0.5500 0.2764 0.1665 0.107(16) Uiso 1 1 d R
O3 O 0.9699(3) -0.5653(2) 0.21923(13) 0.0582(5) Uani 1 1 d .
O3W O 0.1918(3) 0.4124(3) 0.07558(15) 0.0768(7) Uani 1 1 d .
H3WA H 0.1693 0.4965 0.0580 0.25(4) Uiso 1 1 d R
H3WB H 0.1324 0.4332 0.1212 0.086(13) Uiso 1 1 d R
O4 O 0.6969(3) -0.60553(18) 0.27688(12) 0.0485(5) Uani 1 1 d .

loop_
_atom_site_aniso_label
_atom_site_aniso_U_11
_atom_site_aniso_U_22
_atom_site_aniso_U_33
_atom_site_aniso_U_23
_atom_site_aniso_U_13
_atom_site_aniso_U_12
Zn1 0.03549(17) 0.03285(16) 0.03499(17) -0.00317(11) -0.00399(11) -0.00514(11)
C1 0.0327(13) 0.0459(14) 0.0370(13) -0.0026(11) -0.0031(10) -0.0096(10)
C2 0.0319(13) 0.0557(16) 0.0439(14) -0.0125(12) -0.0027(11) -0.0107(11)
C3 0.0434(15) 0.0536(16) 0.0425(14) -0.0162(12) -0.0031(11) -0.0090(12)
C4 0.0328(13) 0.0680(18) 0.0400(14) 0.0045(13) 0.0031(11) 0.0059(12)
C5 0.0323(13) 0.0522(15) 0.0350(13) -0.0026(11) -0.0008(10) 0.0000(11)
C6 0.0462(15) 0.0713(19) 0.0401(15) -0.0025(13) -0.0086(12) -0.0205(14)
C7 0.0442(16) 0.083(2) 0.0411(15) 0.0036(14) -0.0033(12) -0.0204(15)
C8 0.057(2) 0.167(4) 0.0379(17) 0.006(2) -0.0091(15) -0.044(2)
C9 0.037(3) 0.076(4) 0.063(3) 0.000(3) -0.016(3) -0.014(3)
C9A 0.049(5) 0.095(7) 0.063(5) 0.013(6) -0.033(4) -0.026(5)
C10 0.081(4) 0.073(4) 0.072(4) -0.007(3) -0.021(3) -0.041(3)
C10A 0.070(5) 0.060(4) 0.068(5) -0.005(4) -0.022(4) -0.029(4)
C11 0.0367(13) 0.0302(12) 0.0400(14) -0.0087(10) 0.0027(10) -0.0073(10)
C12 0.0503(15) 0.0441(14) 0.0426(14) -0.0041(11) 0.0074(12) -0.0189(12)
C13 0.0410(13) 0.0323(12) 0.0370(13) 0.0070(10) -0.0061(10) -0.0121(10)
C14 0.0378(14) 0.0454(15) 0.0582(17) 0.0092(13) -0.0064(12) -0.0133(11)
C15 0.0547(18) 0.0497(17) 0.085(2) 0.0051(16) -0.0266(17) -0.0253(14)
C16 0.077(2) 0.0366(14) 0.0639(19) -0.0041(13) -0.0233(16) -0.0193(14)
C17 0.0563(16) 0.0266(12) 0.0419(14) 0.0066(10) -0.0081(12) -0.0073(11)
C18 0.0397(13) 0.0325(12) 0.0406(13) 0.0049(10) -0.0085(11) -0.0119(10)
C19 0.078(2) 0.0347(14) 0.0471(16) 0.0025(12) 0.0044(14) -0.0086(13)
C20 0.0513(16) 0.0354(13) 0.0385(13) -0.0069(10) -0.0033(11) -0.0113(11)
N1 0.0296(10) 0.0384(11) 0.0348(10) -0.0046(8) -0.0024(8) -0.0061(8)
N2 0.0316(10) 0.0497(12) 0.0317(10) 0.0000(9) 0.0008(8) -0.0028(9)
N3 0.0363(11) 0.0471(12) 0.0379(11) -0.0066(9) -0.0055(9) -0.0088(9)
N4 0.0514(15) 0.142(3) 0.0423(14) -0.0080(16) -0.0082(12) -0.0484(17)
O1 0.0442(10) 0.0558(11) 0.0453(10) 0.0008(8) -0.0077(8) -0.0196(9)
O1W 0.0868(19) 0.0939(19) 0.0759(17) -0.0079(14) -0.0084(14) -0.0261(15)
O2 0.0468(10) 0.0491(11) 0.0491(11) 0.0077(9) -0.0087(8) -0.0167(8)
O2W 0.0755(16) 0.0879(18) 0.0606(15) 0.0014(12) -0.0158(12) -0.0083(13)
O3 0.0503(12) 0.0641(13) 0.0600(13) 0.0042(10) -0.0006(10) -0.0123(10)
O3W 0.0713(16) 0.098(2) 0.0575(15) -0.0002(13) -0.0016(12) -0.0010(13)
O4 0.0480(11) 0.0341(9) 0.0608(12) 0.0086(8) 0.0027(9) -0.0062(8)

loop_
_atom_type_symbol
_atom_type_description
_atom_type_scat_dispersion_real
_atom_type_scat_dispersion_imag
_atom_type_scat_source
C C 0.0033 0.0016 'International Tables Vol C Tables 4.2.6.8 and 6.1.1.4'
H H 0.0000 0.0000 'International Tables Vol C Tables 4.2.6.8 and 6.1.1.4'
N N 0.0061 0.0033 'International Tables Vol C Tables 4.2.6.8 and 6.1.1.4'
O O 0.0106 0.0060 'International Tables Vol C Tables 4.2.6.8 and 6.1.1.4'
Zn Zn 0.2839 1.4301 'International Tables Vol C Tables 4.2.6.8 and 6.1.1.4'

loop_
_geom_angle_atom_site_label_1
_geom_angle_atom_site_label_2
_geom_angle_atom_site_label_3
_geom_angle
_geom_angle_site_symmetry_1
_geom_angle_site_symmetry_3
O4 Zn1 O1 113.28(8) 1_565 .
O4 Zn1 N1 118.57(8) 1_565 .
O1 Zn1 N1 106.96(8) . .
O4 Zn1 N3 107.32(9) 1_565 .
O1 Zn1 N3 98.37(8) . .
N1 Zn1 N3 110.49(8) . .
N1 C1 N2 111.7(2) . .
N1 C1 H1 124.1 . .
N2 C1 H1 124.1 . .
C3 C2 N1 109.7(2) . .
C3 C2 H2 125.2 . .
N1 C2 H2 125.2 . .
C2 C3 N2 106.3(2) . .
C2 C3 H3 126.8 . .
N2 C3 H3 126.8 . .
N2 C4 C5 112.7(2) . .
N2 C4 H4A 109.0 . .
C5 C4 H4A 109.0 . .
N2 C4 H4B 109.0 . .
C5 C4 H4B 109.0 . .
H4A C4 H4B 107.8 . .
C4 C5 C5 111.4(3) . 2_855
C4 C5 H5A 109.3 . .
C5 C5 H5A 109.3 2_855 .
C4 C5 H5B 109.3 . .
C5 C5 H5B 109.3 2_855 .
H5A C5 H5B 108.0 . .
N3 C6 N4 111.6(3) . .
N3 C6 H6 124.2 . .
N4 C6 H6 124.2 . .
C8 C7 N3 109.2(3) . .
C8 C7 H7 125.4 . .
N3 C7 H7 125.4 . .
C7 C8 N4 106.3(3) . .
C7 C8 H8 126.9 . .
N4 C8 H8 126.9 . .
O2 C11 O1 123.3(2) . .
O2 C11 C12 119.8(2) . .
O1 C11 C12 116.9(2) . .
C13 C12 C11 112.2(2) . .
C13 C12 H12A 109.2 . .
C11 C12 H12A 109.2 . .
C13 C12 H12B 109.2 . .
C11 C12 H12B 109.2 . .
H12A C12 H12B 107.9 . .
C14 C13 C18 118.0(2) . .
C14 C13 C12 120.9(2) . .
C18 C13 C12 121.1(2) . .
C13 C14 C15 120.1(3) . .
C13 C14 H14 120.0 . .
C15 C14 H14 120.0 . .
C16 C15 C14 120.8(3) . .
C16 C15 H15 119.6 . .
C14 C15 H15 119.6 . .
C15 C16 C17 120.6(3) . .
C15 C16 H16 119.7 . .
C17 C16 H16 119.7 . .
C16 C17 C18 118.0(3) . .
C16 C17 C19 121.6(3) . .
C18 C17 C19 120.5(2) . .
C17 C18 C13 122.5(2) . .
C17 C18 H18 118.7 . .
C13 C18 H18 118.7 . .
C17 C19 C20 115.5(2) . .
C17 C19 H19A 108.4 . .
C20 C19 H19A 108.4 . .
C17 C19 H19B 108.4 . .
C20 C19 H19B 108.4 . .
H19A C19 H19B 107.5 . .
O3 C20 O4 122.7(2) . .
O3 C20 C19 119.9(2) . .
O4 C20 C19 117.4(2) . .
C1 N1 C2 105.0(2) . .
C1 N1 Zn1 125.49(16) . .
C2 N1 Zn1 129.35(16) . .
C1 N2 C3 107.2(2) . .
C1 N2 C4 125.6(2) . .
C3 N2 C4 127.2(2) . .
C6 N3 C7 106.1(2) . .
C6 N3 Zn1 128.24(18) . .
C7 N3 Zn1 125.70(18) . .
C6 N4 C8 106.9(2) . .
C6 N4 C9 128.7(3) . .
C8 N4 C9 122.7(4) . .
C6 N4 C9A 117.4(4) . .
C8 N4 C9A 131.5(5) . .
C9 N4 C9A 31.6(4) . .
C11 O1 Zn1 108.62(15) . .
H1WA O1W H1WB 111.9 . .
H2WA O2W H2WB 104.5 . .
H3WA O3W H3WB 89.3 . .
C20 O4 Zn1 110.28(17) . 1_545

loop_
_geom_bond_atom_site_label_1
_geom_bond_atom_site_label_2
_geom_bond_distance
_geom_bond_site_symmetry_2
Zn1 O4 1.9577(18) 1_565
Zn1 O1 1.9855(17) .
Zn1 N1 1.9925(19) .
Zn1 N3 2.024(2) .
C1 N1 1.317(3) .
C1 N2 1.326(3) .
C1 H1 0.9300 .
C2 C3 1.341(4) .
C2 N1 1.374(3) .
C2 H2 0.9300 .
C3 N2 1.365(3) .
C3 H3 0.9300 .
C4 N2 1.459(3) .
C4 C5 1.498(3) .
C4 H4A 0.9700 .
C4 H4B 0.9700 .
C5 C5 1.519(5) 2_855
C5 H5A 0.9700 .
C5 H5B 0.9700 .
C6 N3 1.305(3) .
C6 N4 1.318(4) .
C6 H6 0.9300 .
C7 C8 1.337(4) .
C7 N3 1.360(3) .
C7 H7 0.9300 .
C8 N4 1.372(4) .
C8 H8 0.9300 .
C11 O2 1.226(3) .
C11 O1 1.267(3) .
C11 C12 1.516(3) .
C12 C13 1.507(3) .
C12 H12A 0.9700 .
C12 H12B 0.9700 .
C13 C14 1.382(3) .
C13 C18 1.390(4) .
C14 C15 1.381(4) .
C14 H14 0.9300 .
C15 C16 1.373(5) .
C15 H15 0.9300 .
C16 C17 1.381(4) .
C16 H16 0.9300 .
C17 C18 1.381(3) .
C17 C19 1.504(4) .
C18 H18 0.9300 .
C19 C20 1.505(4) .
C19 H19A 0.9700 .
C19 H19B 0.9700 .
C20 O3 1.239(3) .
C20 O4 1.271(3) .
O1W H1WA 0.8500 .
O1W H1WB 0.8502 .
O2W H2WA 0.8500 .
O2W H2WB 0.8499 .
O3W H3WA 0.8500 .
O3W H3WB 0.8500 .
O4 Zn1 1.9577(18) 1_545

loop_
_geom_hbond_atom_site_label_D
_geom_hbond_atom_site_label_H
_geom_hbond_atom_site_label_A
_geom_hbond_distance_DH
_geom_hbond_distance_HA
_geom_hbond_distance_DA
_geom_hbond_angle_DHA
_geom_hbond_site_symmetry_A
O1W H1WA O2W 0.85 2.00 2.837(4) 166.9 .
O1W H1WB O3W 0.85 2.14 2.980(4) 169.1 1_655
O2W H2WA O3W 0.85 2.00 2.807(4) 157.1 .
O2W H2WB O2 0.85 2.28 3.001(3) 143.4 .
O3W H3WA O1W 0.85 2.00 2.826(4) 165.3 2_665
O3W H3WB O3 0.85 1.91 2.735(3) 164.4 1_465
